data_2209618
loop_
_publ_author_name
'Wen-Long Liu'
'Yan-Yan Zhang'
'Yao Lu'
'Xiao-Ya Hu'

_publ_section_title
;
 Hexaaquacadmium(II)
 bis{[<i>N</i>-(2-oxidobenzylidene)alanylglycinato]cuprate(II)}
 dodecahydrate
;
_journal_coeditor_code OB2027
_journal_issue 7
_journal_name_full 'Acta Crystallographica Section E'
_journal_page_first m1582
_journal_page_last m1583
_journal_paper_doi 10.1107/S160053680602229X
_journal_volume 62
_journal_year 2006
_chemical_formula_iupac '[Cd (H2 O)6] [Cu (C12 H11 N2 O4)]2, 12H2 O'
_chemical_formula_moiety 'Cd H12 O6 2+, 2C12 H11 Cu N2 O4 -, 12H2 O'
_chemical_formula_sum 'C24 H58 Cd Cu2 N4 O26'
_chemical_formula_weight 1058.22
_chemical_name_systematic
;
Hexaaquacadmium(II)
bis{[N-(2-oxidobenzylidene)alanylglycinato]cuprate(II)} dodecahydrate
;
_space_group_IT_number 15
_symmetry_cell_setting monoclinic
_symmetry_space_group_name_Hall '-C 2yc'
_symmetry_space_group_name_H-M 'C 1 2/c 1'
_atom_sites_solution_hydrogens geom
_atom_sites_solution_primary direct
_atom_sites_solution_secondary difmap
_cell_angle_alpha 90.00
_cell_angle_beta 117.458(3)
_cell_angle_gamma 90.00
_cell_formula_units_Z 4
_cell_length_a 28.635(5)
_cell_length_b 11.815(2)
_cell_length_c 14.584(3)
_cell_measurement_reflns_used 2532
_cell_measurement_temperature 298(2)
_cell_measurement_theta_max 21.98
_cell_measurement_theta_min 2.22
_cell_volume 4378.3(14)
_computing_cell_refinement 'SAINT-Plus (Bruker, 2003)'
_computing_data_collection 'SMART (Bruker, 2002)'
_computing_data_reduction SAINT-Plus
_computing_molecular_graphics SHELXTL
_computing_publication_material SHELXTL
_computing_structure_refinement SHELXTL
_computing_structure_solution 'SHELXTL (Bruker, 2000)'
_diffrn_ambient_temperature 298(2)
_diffrn_measured_fraction_theta_full 0.996
_diffrn_measured_fraction_theta_max 0.996
_diffrn_measurement_device_type 'Bruker SMART APEX CCD'
_diffrn_measurement_method '\f and \w'
_diffrn_radiation_monochromator graphite
_diffrn_radiation_source 'sealed tube'
_diffrn_radiation_type MoK\a
_diffrn_radiation_wavelength 0.71073
_diffrn_reflns_av_R_equivalents 0.0645
_diffrn_reflns_av_sigmaI/netI 0.0674
_diffrn_reflns_limit_h_max 34
_diffrn_reflns_limit_h_min -32
_diffrn_reflns_limit_k_max 14
_diffrn_reflns_limit_k_min -13
_diffrn_reflns_limit_l_max 12
_diffrn_reflns_limit_l_min -17
_diffrn_reflns_number 10785
_diffrn_reflns_theta_full 25.10
_diffrn_reflns_theta_max 25.10
_diffrn_reflns_theta_min 1.90
_exptl_absorpt_coefficient_mu 1.533
_exptl_absorpt_correction_T_max 0.79
_exptl_absorpt_correction_T_min 0.70
_exptl_absorpt_correction_type multi-scan
_exptl_absorpt_process_details '(SHELXTL; Bruker, 2000)'
_exptl_crystal_colour violet
_exptl_crystal_density_diffrn 1.605
_exptl_crystal_density_method 'not measured'
_exptl_crystal_description block
_exptl_crystal_F_000 2176
_exptl_crystal_size_max 0.30
_exptl_crystal_size_mid 0.20
_exptl_crystal_size_min 0.15
_refine_diff_density_max 0.786
_refine_diff_density_min -0.563
_refine_ls_extinction_method none
_refine_ls_goodness_of_fit_ref 1.018
_refine_ls_hydrogen_treatment constr
_refine_ls_matrix_type full
_refine_ls_number_parameters 261
_refine_ls_number_reflns 3893
_refine_ls_number_restraints 0
_refine_ls_restrained_S_all 1.018
_refine_ls_R_factor_all 0.0627
_refine_ls_R_factor_gt 0.0413
_refine_ls_shift/su_max 0.000
_refine_ls_shift/su_mean 0.000
_refine_ls_structure_factor_coef Fsqd
_refine_ls_weighting_details 'calc w=1/[\s^2^(Fo^2^)+(0.0328P)^2^] where P=(Fo^2^+2Fc^2^)/3'
_refine_ls_weighting_scheme calc
_refine_ls_wR_factor_gt 0.0920
_refine_ls_wR_factor_ref 0.0961
_reflns_number_gt 2766
_reflns_number_total 3893
_reflns_threshold_expression I>2\s(I)
_cod_data_source_file ob2027.cif
_cod_data_source_block I
_cod_original_cell_volume 4378.2(13)
_cod_original_sg_symbol_H-M 'C 2/c'
_cod_database_code 2209618
_cod_database_fobs_code 2209618

loop_
_symmetry_equiv_pos_as_xyz
'x, y, z'
'-x, y, -z+1/2'
'x+1/2, y+1/2, z'
'-x+1/2, y+1/2, -z+1/2'
'-x, -y, -z'
'x, -y, z-1/2'
'-x+1/2, -y+1/2, -z'
'x+1/2, -y+1/2, z-1/2'

loop_
_atom_site_type_symbol
_atom_site_label
_atom_site_fract_x
_atom_site_fract_y
_atom_site_fract_z
_atom_site_U_iso_or_equiv
_atom_site_adp_type
_atom_site_calc_flag
_atom_site_refinement_flags
_atom_site_occupancy
Cu Cu 0.72880(2) 0.42398(4) 0.61928(5) 0.03845(17) Uani d . 1
Cd Cd 0.5000 0.5000 0.5000 0.03851(15) Uani d S 1
C C1 0.72121(17) 0.1831(3) 0.6100(4) 0.0390(11) Uani d . 1
C C2 0.69253(19) 0.0844(4) 0.5960(4) 0.0450(12) Uani d . 1
H H2 0.6573 0.0897 0.5808 0.054 Uiso calc R 1
C C3 0.7144(2) -0.0217(4) 0.6038(4) 0.0538(14) Uani d . 1
H H3 0.6939 -0.0859 0.5942 0.065 Uiso calc R 1
C C4 0.7666(2) -0.0329(4) 0.6258(4) 0.0572(15) Uani d . 1
H H4 0.7816 -0.1040 0.6318 0.069 Uiso calc R 1
C C5 0.79542(19) 0.0627(4) 0.6385(4) 0.0521(13) Uani d . 1
H H5 0.8303 0.0555 0.6518 0.063 Uiso calc R 1
C C6 0.77477(17) 0.1709(4) 0.6326(3) 0.0394(12) Uani d . 1
C C7 0.80961(17) 0.2654(4) 0.6491(4) 0.0448(12) Uani d . 1
H H7 0.8435 0.2493 0.6595 0.054 Uiso calc R 1
C C8 0.83646(17) 0.4600(4) 0.6678(4) 0.0418(12) Uani d . 1
H H8 0.8490 0.4519 0.6159 0.050 Uiso calc R 1
C C9 0.88370(18) 0.4514(4) 0.7739(4) 0.0629(16) Uani d . 1
H H9A 0.8719 0.4478 0.8257 0.094 Uiso calc R 1
H H9B 0.9057 0.5166 0.7858 0.094 Uiso calc R 1
H H9C 0.9033 0.3842 0.7773 0.094 Uiso calc R 1
C C10 0.80885(17) 0.5735(4) 0.6509(4) 0.0377(11) Uani d . 1
C C11 0.72636(16) 0.6646(4) 0.6133(4) 0.0423(12) Uani d . 1
H H11A 0.7247 0.7067 0.5548 0.051 Uiso calc R 1
H H11B 0.7402 0.7141 0.6732 0.051 Uiso calc R 1
C C12 0.67171(17) 0.6223(4) 0.5905(4) 0.0393(11) Uani d . 1
N N1 0.79790(13) 0.3690(3) 0.6507(3) 0.0376(9) Uani d . 1
N N2 0.75980(14) 0.5668(3) 0.6330(3) 0.0392(9) Uani d . 1
O O1 0.69782(11) 0.2811(2) 0.6041(3) 0.0464(9) Uani d . 1
O O2 0.83367(11) 0.6633(2) 0.6549(3) 0.0492(9) Uani d . 1
O O3 0.66478(11) 0.5154(2) 0.5866(3) 0.0438(8) Uani d . 1
O O4 0.63717(12) 0.6933(2) 0.5760(3) 0.0512(9) Uani d . 1
O O1W 0.56452(12) 0.4519(3) 0.4613(3) 0.0630(10) Uani d . 1
H H1A 0.5898 0.4235 0.5146 0.095 Uiso d R 1
H H1B 0.5530 0.4032 0.4130 0.095 Uiso d R 1
O O2W 0.44992(12) 0.5641(2) 0.3340(2) 0.0491(8) Uani d . 1
H H2A 0.4562 0.6338 0.3306 0.074 Uiso d R 1
H H2B 0.4175 0.5554 0.3170 0.074 Uiso d R 1
O O3W 0.45982(11) 0.3320(2) 0.4351(3) 0.0491(9) Uani d . 1
H H3A 0.4710 0.2826 0.4829 0.074 Uiso d R 1
H H3B 0.4268 0.3397 0.4116 0.074 Uiso d R 1
O O4W 0.56683(13) 0.3468(3) 0.2997(3) 0.0669(10) Uani d . 1
H H4A 0.5628 0.2878 0.2633 0.100 Uiso d R 1
H H4B 0.5602 0.4052 0.2618 0.100 Uiso d R 1
O O5W 0.5000 0.6942(3) 0.2500 0.0559(13) Uani d S 1
H H5A 0.5258 0.6662 0.3027 0.067 Uiso d R 1
O O6W 0.46974(13) 0.8411(3) 0.4632(3) 0.0631(10) Uani d . 1
H H6A 0.4765 0.8425 0.5264 0.076 Uiso d R 1
H H6B 0.4440 0.7968 0.4299 0.095 Uiso d R 1
O O7W 0.5000 0.8450(5) 0.7500 0.0849(18) Uani d S 1
H H7A 0.4811 0.8995 0.7138 0.102 Uiso d R 1
O O8W 0.38055(11) 0.7233(3) 0.3348(3) 0.0548(9) Uani d . 1
H H8A 0.3618 0.7472 0.2736 0.082 Uiso d R 1
H H8B 0.3608 0.6939 0.3574 0.082 Uiso d R 1
O O9W 0.41219(12) 0.1809(3) 0.6080(3) 0.0598(10) Uani d . 1
H H9D 0.4067 0.2189 0.6515 0.090 Uiso d R 1
H H9E 0.3868 0.1907 0.5478 0.090 Uiso d R 1
O O10W 0.47214(14) 0.0103(3) 0.5947(3) 0.0749(12) Uani d . 1
H H10A 0.4865 0.0435 0.5624 0.112 Uiso d R 1
H H10B 0.4461 0.0492 0.5898 0.090 Uiso d R 1

loop_
_atom_site_aniso_label
_atom_site_aniso_U_11
_atom_site_aniso_U_22
_atom_site_aniso_U_33
_atom_site_aniso_U_12
_atom_site_aniso_U_13
_atom_site_aniso_U_23
Cu 0.0246(3) 0.0348(3) 0.0528(4) -0.0022(2) 0.0151(3) 0.0017(3)
Cd 0.0299(3) 0.0389(3) 0.0456(3) -0.0001(2) 0.0165(2) 0.0003(3)
C1 0.039(3) 0.037(3) 0.040(3) -0.002(2) 0.018(2) -0.002(2)
C2 0.044(3) 0.039(3) 0.056(3) -0.007(2) 0.027(3) -0.004(3)
C3 0.065(4) 0.040(3) 0.058(3) -0.012(3) 0.030(3) -0.004(3)
C4 0.059(4) 0.041(3) 0.066(4) 0.008(2) 0.024(3) -0.002(3)
C5 0.042(3) 0.046(3) 0.066(4) -0.002(2) 0.023(3) -0.010(3)
C6 0.036(3) 0.036(3) 0.041(3) -0.001(2) 0.013(2) -0.006(2)
C7 0.029(3) 0.048(3) 0.052(3) 0.003(2) 0.014(2) -0.006(3)
C8 0.030(3) 0.045(3) 0.051(3) -0.008(2) 0.019(2) -0.007(2)
C9 0.031(3) 0.060(3) 0.077(4) 0.001(2) 0.008(3) -0.008(3)
C10 0.031(3) 0.043(3) 0.041(3) -0.002(2) 0.018(2) -0.006(2)
C11 0.031(3) 0.041(3) 0.052(3) -0.001(2) 0.016(2) 0.004(3)
C12 0.028(3) 0.046(3) 0.040(3) 0.001(2) 0.012(2) 0.006(2)
N1 0.022(2) 0.042(2) 0.045(2) -0.0025(17) 0.0123(18) -0.004(2)
N2 0.028(2) 0.034(2) 0.053(3) 0.0000(17) 0.0159(19) 0.0021(19)
O1 0.0290(18) 0.0363(17) 0.073(2) -0.0012(14) 0.0230(18) 0.0023(18)
O2 0.0373(19) 0.0408(18) 0.072(2) -0.0122(16) 0.0278(19) -0.0093(18)
O3 0.0268(17) 0.0365(18) 0.065(2) 0.0018(14) 0.0184(16) 0.0048(17)
O4 0.0325(19) 0.0459(19) 0.072(3) 0.0078(16) 0.0218(18) 0.0085(19)
O1W 0.0306(19) 0.091(3) 0.065(2) -0.0051(18) 0.0206(19) -0.029(2)
O2W 0.0414(19) 0.0478(18) 0.054(2) 0.0050(16) 0.0186(17) 0.0104(18)
O3W 0.0370(19) 0.0392(17) 0.067(2) -0.0002(15) 0.0206(18) 0.0075(18)
O4W 0.063(2) 0.080(3) 0.058(2) 0.011(2) 0.029(2) -0.007(2)
O5W 0.056(3) 0.050(3) 0.067(3) 0.000 0.033(3) 0.000
O6W 0.050(2) 0.056(2) 0.078(3) 0.0024(18) 0.024(2) 0.000(2)
O7W 0.089(4) 0.066(3) 0.094(5) 0.000 0.037(4) 0.000
O8W 0.0372(19) 0.060(2) 0.068(2) 0.0079(17) 0.0244(19) 0.017(2)
O9W 0.043(2) 0.066(2) 0.074(3) 0.0107(17) 0.030(2) 0.011(2)
O10W 0.076(3) 0.062(2) 0.102(3) 0.009(2) 0.054(3) 0.004(2)

loop_
_atom_type_symbol
_atom_type_description
_atom_type_scat_dispersion_real
_atom_type_scat_dispersion_imag
_atom_type_scat_source
C C 0.0033 0.0016 'International Tables Vol C Tables 4.2.6.8 and 6.1.1.4'
H H 0.0000 0.0000 'International Tables Vol C Tables 4.2.6.8 and 6.1.1.4'
N N 0.0061 0.0033 'International Tables Vol C Tables 4.2.6.8 and 6.1.1.4'
O O 0.0106 0.0060 'International Tables Vol C Tables 4.2.6.8 and 6.1.1.4'
Cu Cu 0.3201 1.2651 'International Tables Vol C Tables 4.2.6.8 and 6.1.1.4'
Cd Cd -0.8075 1.2024 'International Tables Vol C Tables 4.2.6.8 and 6.1.1.4'

loop_
_geom_angle_atom_site_label_1
_geom_angle_atom_site_label_2
_geom_angle_atom_site_label_3
_geom_angle_site_symmetry_1
_geom_angle_site_symmetry_3
_geom_angle
_geom_angle_publ_flag
O1 Cu N2 . . 179.37(16) yes
O1 Cu N1 . . 95.91(14) yes
N2 Cu N1 . . 83.93(15) yes
O1 Cu O3 . . 97.30(12) yes
N2 Cu O3 . . 82.85(13) yes
N1 Cu O3 . . 166.70(13) yes
O1W Cd O1W . 5_666 180.0000(10) ?
O1W Cd O3W . 5_666 90.48(11) ?
O1W Cd O3W 5_666 5_666 89.52(11) ?
O1W Cd O3W . . 89.52(11) yes
O1W Cd O3W 5_666 . 90.48(11) ?
O3W Cd O3W 5_666 . 180.0 ?
O1W Cd O2W . 5_666 89.75(12) ?
O1W Cd O2W 5_666 5_666 90.25(12) ?
O3W Cd O2W 5_666 5_666 84.19(11) ?
O3W Cd O2W . 5_666 95.81(11) ?
O1W Cd O2W . . 90.25(12) yes
O1W Cd O2W 5_666 . 89.75(12) ?
O3W Cd O2W 5_666 . 95.81(11) ?
O3W Cd O2W . . 84.19(11) yes
O2W Cd O2W 5_666 . 180.0000(10) ?
O1 C1 C2 . . 118.7(4) ?
O1 C1 C6 . . 124.5(4) ?
C2 C1 C6 . . 116.8(4) ?
C3 C2 C1 . . 122.4(4) ?
C3 C2 H2 . . 118.8 ?
C1 C2 H2 . . 118.8 ?
C2 C3 C4 . . 120.4(5) ?
C2 C3 H3 . . 119.8 ?
C4 C3 H3 . . 119.8 ?
C5 C4 C3 . . 118.4(5) ?
C5 C4 H4 . . 120.8 ?
C3 C4 H4 . . 120.8 ?
C4 C5 C6 . . 122.7(5) ?
C4 C5 H5 . . 118.7 ?
C6 C5 H5 . . 118.7 ?
C5 C6 C1 . . 119.3(4) ?
C5 C6 C7 . . 117.3(4) ?
C1 C6 C7 . . 123.4(4) ?
N1 C7 C6 . . 125.5(4) ?
N1 C7 H7 . . 117.3 ?
C6 C7 H7 . . 117.3 ?
N1 C8 C10 . . 108.8(3) ?
N1 C8 C9 . . 111.6(4) ?
C10 C8 C9 . . 112.2(4) ?
N1 C8 H8 . . 108.0 ?
C10 C8 H8 . . 108.0 ?
C9 C8 H8 . . 108.0 ?
C8 C9 H9A . . 109.5 ?
C8 C9 H9B . . 109.5 ?
H9A C9 H9B . . 109.5 ?
C8 C9 H9C . . 109.5 ?
H9A C9 H9C . . 109.5 ?
H9B C9 H9C . . 109.5 ?
O2 C10 N2 . . 126.1(4) ?
O2 C10 C8 . . 119.7(4) ?
N2 C10 C8 . . 114.2(4) ?
N2 C11 C12 . . 107.5(3) ?
N2 C11 H11A . . 110.2 ?
C12 C11 H11A . . 110.2 ?
N2 C11 H11B . . 110.2 ?
C12 C11 H11B . . 110.2 ?
H11A C11 H11B . . 108.5 ?
O4 C12 O3 . . 124.6(4) ?
O4 C12 C11 . . 118.3(4) ?
O3 C12 C11 . . 117.2(4) ?
C7 N1 C8 . . 121.4(4) ?
C7 N1 Cu . . 124.8(3) ?
C8 N1 Cu . . 113.6(3) ?
C10 N2 C11 . . 123.0(4) ?
C10 N2 Cu . . 119.2(3) ?
C11 N2 Cu . . 117.5(3) ?
C1 O1 Cu . . 125.8(3) ?
C12 O3 Cu . . 114.8(3) ?
Cd O1W H1A . . 108.8 ?
Cd O1W H1B . . 109.2 ?
H1A O1W H1B . . 109.5 ?
Cd O2W H2A . . 109.5 ?
Cd O2W H2B . . 109.5 ?
H2A O2W H2B . . 109.5 ?
Cd O3W H3A . . 109.3 ?
Cd O3W H3B . . 109.3 ?
H3A O3W H3B . . 109.5 ?
H4A O4W H4B . . 109.5 ?
H6A O6W H6B . . 109.5 ?
H8A O8W H8B . . 109.5 ?
H9D O9W H9E . . 109.5 ?
H10A O10W H10B . . 109.5 ?

loop_
_geom_bond_atom_site_label_1
_geom_bond_atom_site_label_2
_geom_bond_site_symmetry_2
_geom_bond_distance
_geom_bond_publ_flag
Cu O1 . 1.872(3) yes
Cu N2 . 1.874(3) yes
Cu N1 . 1.926(3) yes
Cu O3 . 1.987(3) yes
Cd O1W . 2.240(3) yes
Cd O1W 5_666 2.240(3) ?
Cd O3W 5_666 2.270(3) ?
Cd O3W . 2.270(3) yes
Cd O2W 5_666 2.300(3) ?
Cd O2W . 2.300(3) yes
C1 O1 . 1.321(5) ?
C1 C2 . 1.387(6) ?
C1 C6 . 1.420(6) ?
C2 C3 . 1.382(6) ?
C2 H2 . 0.9300 ?
C3 C4 . 1.382(7) ?
C3 H3 . 0.9300 ?
C4 C5 . 1.359(6) ?
C4 H4 . 0.9300 ?
C5 C6 . 1.395(6) ?
C5 H5 . 0.9300 ?
C6 C7 . 1.442(6) ?
C7 N1 . 1.272(5) ?
C7 H7 . 0.9300 ?
C8 N1 . 1.477(5) ?
C8 C10 . 1.517(6) ?
C8 C9 . 1.518(6) ?
C8 H8 . 0.9800 ?
C9 H9A . 0.9600 ?
C9 H9B . 0.9600 ?
C9 H9C . 0.9600 ?
C10 O2 . 1.264(5) ?
C10 N2 . 1.307(5) ?
C11 N2 . 1.443(5) ?
C11 C12 . 1.526(5) ?
C11 H11A . 0.9700 ?
C11 H11B . 0.9700 ?
C12 O4 . 1.239(5) ?
C12 O3 . 1.276(5) ?
O1W H1A . 0.8500 ?
O1W H1B . 0.8501 ?
O2W H2A . 0.8499 ?
O2W H2B . 0.8499 ?
O3W H3A . 0.8499 ?
O3W H3B . 0.8501 ?
O4W H4A . 0.8501 ?
O4W H4B . 0.8500 ?
O5W H5A . 0.8500 ?
O6W H6A . 0.8501 ?
O6W H6B . 0.8499 ?
O7W H7A . 0.8499 ?
O8W H8A . 0.8500 ?
O8W H8B . 0.8501 ?
O9W H9D . 0.8501 ?
O9W H9E . 0.8500 ?
O10W H10A . 0.8499 ?
O10W H10B . 0.8501 ?

loop_
_geom_hbond_atom_site_label_D
_geom_hbond_atom_site_label_H
_geom_hbond_atom_site_label_A
_geom_hbond_site_symmetry_A
_geom_hbond_distance_DH
_geom_hbond_distance_HA
_geom_hbond_distance_DA
_geom_hbond_angle_DHA
_geom_hbond_publ_flag
O1W H1A O3 . 0.85 2.19 2.703(4) 118.4 yes
O1W H1B O4W . 0.85 1.98 2.692(5) 140.1 yes
O2W H2A O5W . 0.85 2.20 2.746(4) 122.3 yes
O2W H2B O8W . 0.85 2.32 2.740(4) 110.9 yes
O3W H3A O6W 5_666 0.85 2.10 2.774(4) 136.1 yes
O3W H3B O4 5_666 0.85 1.96 2.723(4) 148.8 yes
O4W H4A O7W 5_666 0.85 2.33 2.836(6) 118.9 yes
O4W H4A O7W 6_565 0.85 2.33 2.836(6) 118.9 no
O4W H4B O2W 2_655 0.85 2.28 3.124(5) 175.1 yes
O5W H5A O9W 5_666 0.85 2.45 2.826(4) 108.0 yes
O6W H6A O10W 1_565 0.85 2.25 2.750(5) 117.7 yes
O6W H6B O8W . 0.85 1.91 2.749(5) 167.7 yes
O7W H7A O10W 1_565 0.85 2.10 2.813(5) 141.8 yes
O8W H8A O2 8_465 0.85 1.86 2.689(5) 163.1 yes
O8W H8B O1 5_666 0.85 2.02 2.771(4) 146.6 yes
O9W H9D O2 3_445 0.85 2.21 2.643(4) 111.2 yes
O9W H9E O4 5_666 0.85 2.11 2.812(5) 139.2 yes
O10W H10A O6W 5_666 0.85 2.00 2.803(5) 157.3 yes
O10W H10B O9W . 0.85 1.92 2.711(4) 155.2 yes
